data_4326811
loop_
_publ_author_name
'John P. S. Mowat'
'Stuart R. Miller'
'John M. Griffin'
'Valerie R. Seymour'
'Sharon E. Ashbrook'
'Stephen P. Thompson'
'David Fairen-Jimenez'
'Ana-Maria Banu'
'Tina D\"uren'
'Paul A. Wright'

_publ_section_title
;
 Structural Chemistry, monoclinic-to-orthorhombic Phase Transition, and
 CO2 Adsorption Behavior of the Small Pore Scandium Terephthalate,
 Sc2(O2CC6H4CO2)3, and Its Nitro- And Amino-Functionalized Derivatives
;
_journal_name_full 'Inorganic Chemistry'
_journal_page_first 10844
_journal_page_last 10858
_journal_paper_doi 10.1021/ic201387d
_journal_volume 50
_journal_year 2011
_chemical_formula_sum 'C12 N1.5 O6 Sc'
_chemical_formula_weight 306.09
_space_group_IT_number 70
_symmetry_cell_setting orthorhombic
_symmetry_space_group_name_Hall '-F 2uv 2vw'
_symmetry_space_group_name_H-M 'F d d d :2'
_audit_author_name JPSM
_audit_creation_date 2011-06-02T16:56
_audit_creation_method 'from EXP file using GSAS2CIF'
_audit_update_record ' 2011-06-02T16:56  Initial CIF as created by GSAS2CIF'
_cell_angle_alpha 90.0
_cell_angle_beta 90.0
_cell_angle_gamma 90.0
_cell_formula_units_Z 16
_cell_length_a 8.6995(4)
_cell_length_b 20.8176(8)
_cell_length_c 34.3571(12)
_cell_volume 6222.2(4)
_computing_structure_refinement GSAS
_diffrn_radiation_polarisn_ratio 0.55
_diffrn_radiation_probe x-ray
_diffrn_radiation_wavelength 1.54056
_exptl_absorpt_correction_T_max 1.00000
_exptl_absorpt_correction_T_min 1.00000
_exptl_absorpt_process_details
;   GSAS Absorption/surface roughness correction: function number 0
 No correction is applied.
;
_pd_block_id 2011-06-02T16:56|(NH2-BDC)3-RT_phase1|JPSM||
_pd_calc_method 'Rietveld Refinement'
_pd_meas_2theta_range_inc 0.01
_pd_meas_2theta_range_max 90.04
_pd_meas_2theta_range_min 5.0
_pd_phase_name 'from C:/GSASSoln/ScBDC/Full-Temp-Series/SRM723/RT/FDDD6.EXP'
_pd_proc_2theta_range_inc 0.01
_pd_proc_2theta_range_max 90.07236
_pd_proc_2theta_range_min 5.03236
_pd_proc_info_datetime 2011-06-02T16:56:52
_pd_proc_ls_background_function
;   GSAS Background function number 2 with 36 terms.
 Cosine Fourier series
      1:    16.1404     2:    627.145     3:   -191.627     4:    325.674    
      5:   -41.3093     6:    29.2739     7:    139.742     8:   -83.6855    
      9:    32.8688    10:    1.95849    11:    37.3934    12:    33.2161    
     13:   -283.683    14:    501.344    15:   -376.020    16:   -12.6739    
     17:    323.944    18:   -248.036    19:    29.5453    20:    30.7440    
     21:    89.7726    22:   -49.7720    23:   -279.006    24:    565.435    
     25:   -443.907    26:   -17.2534    27:    309.766    28:   -152.418    
     29:   -276.530    30:    522.075    31:   -414.898    32:    121.720    
     33:    80.5920    34:   -110.206    35:    57.1582    36:   -8.66447    
;
_pd_proc_ls_prof_R_factor 0.0460
_pd_proc_ls_prof_wR_expected 0.0505
_pd_proc_ls_prof_wR_factor 0.0606
_refine_ls_goodness_of_fit_all 1.22
_refine_ls_matrix_type full
_refine_ls_number_parameters 48
_refine_ls_number_restraints 29
_refine_ls_R_Fsqd_factor 0.14620
_refine_ls_shift/su_max 0.03
_refine_ls_shift/su_mean 0.00
_reflns_d_resolution_high 1.090
_reflns_d_resolution_low 8.902
_reflns_limit_h_max 9
_reflns_limit_h_min 0
_reflns_limit_k_max 19
_reflns_limit_k_min 0
_reflns_limit_l_max 31
_reflns_limit_l_min 0
_reflns_number_total 701
_cod_data_source_file ic201387d_si_002_11.cif
_cod_data_source_block (NH2-BDC)3-RT_phase_1
_cod_original_sg_symbol_H-M 'F d d d'
_cod_original_formula_sum 'C12 N1.50 O6 Sc'
_cod_database_code 4326811
_cod_database_fobs_code 4326811
_gsas_exptl_extinct_corr_t_min 1.00000
_gsas_exptl_extinct_corr_t_max 1.00000

loop_
_symmetry_equiv_pos_site_id
_symmetry_equiv_pos_as_xyz
1 +x,+y,+z
2 -x,+y+1/4,+z+1/4
3 +x+1/4,-y,+z+1/4
4 -x+3/4,-y+1/4,+z+1/2
-1 -x,-y,-z
-2 +x,-y+3/4,-z+3/4
-3 -x+3/4,+y,-z+3/4
-4 +x+1/4,+y+3/4,-z+1/2
101 +x,+y+1/2,+z+1/2
102 -x,+y+3/4,+z+3/4
103 +x+1/4,-y+1/2,+z+3/4
104 -x+3/4,-y+3/4,+z
-101 -x,-y+1/2,-z+1/2
-102 +x,-y+1/4,-z+1/4
-103 -x+3/4,+y+1/2,-z+1/4
-104 +x+1/4,+y+1/4,-z
201 +x+1/2,+y,+z+1/2
202 -x+1/2,+y+1/4,+z+3/4
203 +x+3/4,-y,+z+3/4
204 -x+1/4,-y+1/4,+z
-201 -x+1/2,-y,-z+1/2
-202 +x+1/2,-y+3/4,-z+1/4
-203 -x+1/4,+y,-z+1/4
-204 +x+3/4,+y+3/4,-z
301 +x+1/2,+y+1/2,+z
302 -x+1/2,+y+3/4,+z+1/4
303 +x+3/4,-y+1/2,+z+1/4
304 -x+1/4,-y+3/4,+z+1/2
-301 -x+1/2,-y+1/2,-z
-302 +x+1/2,-y+1/4,-z+3/4
-303 -x+1/4,+y+1/2,-z+3/4
-304 +x+3/4,+y+1/4,-z+1/2

loop_
_atom_site_type_symbol
_atom_site_label
_atom_site_fract_x
_atom_site_fract_y
_atom_site_fract_z
_atom_site_occupancy
_atom_site_thermal_displace_type
_atom_site_U_iso_or_equiv
_atom_site_symmetry_multiplicity
Sc Sc1 0.125 0.125 0.36570(13) 1.0 Uiso 0.0055(10) 16
O O1 -0.0052(4) 0.21034(19) 0.36469(23) 1.0 Uiso 0.0055(10) 32
O O2 0.2545(5) 0.1659(4) 0.32007(17) 1.0 Uiso 0.0055(10) 32
O O3 0.4942(5) 0.1681(4) 0.33952(14) 1.0 Uiso 0.0055(10) 32
C C1 -0.125 0.23903(14) 0.375 1.0 Uiso 0.0061(23) 16
C C2 -0.125 0.30852(11) 0.375 1.0 Uiso 0.0061(23) 16
C C3 -0.26442(19) 0.34153(5) 0.3752(6) 1.0 Uiso 0.0061(23) 32
N N3 -0.4156(6) 0.3116(5) 0.3758(15) 0.25 Uiso 0.0061(23) 32
C C4 0.3904(4) 0.18427(35) 0.31618(12) 1.0 Uiso 0.0061(23) 32
C C5 0.4399(4) 0.21383(28) 0.28016(11) 1.0 Uiso 0.0061(23) 32
C C6 0.34273(28) 0.23845(32) 0.25166(12) 1.0 Uiso 0.0061(23) 32
N N6 0.1868(5) 0.2143(5) 0.24937(32) 0.5 Uiso 0.0061(23) 32
C C7 0.5918(4) 0.2349(4) 0.28162(11) 1.0 Uiso 0.0061(23) 32

loop_
_atom_type_symbol
_atom_type_scat_dispersion_real
_atom_type_scat_dispersion_imag
_atom_type_scat_Cromer_Mann_a1
_atom_type_scat_Cromer_Mann_a2
_atom_type_scat_Cromer_Mann_a3
_atom_type_scat_Cromer_Mann_a4
_atom_type_scat_Cromer_Mann_b1
_atom_type_scat_Cromer_Mann_b2
_atom_type_scat_Cromer_Mann_b3
_atom_type_scat_Cromer_Mann_b4
_atom_type_scat_Cromer_Mann_c
_atom_type_scat_source
Sc 0.000 0.000 9.18900 9.02130 7.36790 0.57290 1.64090 136.108 1.46800 51.3531 1.33290 International_Tables_Vol_C
O 0.000 0.000 3.04850 13.2771 2.28680 5.70110 1.54630 0.32390 0.86700 32.9089 0.25080 International_Tables_Vol_C
C 0.000 0.000 2.31000 20.8439 1.02000 10.2075 1.58860 0.56870 0.86500 51.6512 0.21560 International_Tables_Vol_C
N 0.000 0.000 12.2126 0.00570 3.13220 9.89330 2.01250 28.9975 1.16630 0.58260 -11.529 International_Tables_Vol_C

loop_
_geom_angle_atom_site_label_1
_geom_angle_atom_site_label_2
_geom_angle_atom_site_label_3
_geom_angle
_geom_angle_site_symmetry_1
_geom_angle_site_symmetry_3
_geom_angle_publ_flag
O1 Sc1 O1 178.1(5) 1_555 204_353 n
O1 Sc1 O2 86.24(26) 1_555 1_555 n
O1 Sc1 O2 92.36(33) 1_555 204_343 n
O1 Sc1 O3 86.74(27) 1_555 -3_657 n
O1 Sc1 O3 94.63(30) 1_555 -302_457 n
O1 Sc1 O2 92.36(33) 204_343 1_555 n
O1 Sc1 O2 86.24(26) 204_343 204_343 n
O1 Sc1 O3 94.63(30) 204_455 -3_657 n
O1 Sc1 O3 86.74(27) 204_455 -302_457 n
O2 Sc1 O2 84.0(4) 1_555 204_343 n
O2 Sc1 O3 94.70(23) 1_555 -3_657 n
O2 Sc1 O3 178.5(4) 1_555 -302_457 n
O2 Sc1 O3 178.5(4) 204_455 -3_657 n
O2 Sc1 O3 94.70(23) 204_455 -302_457 n
O3 Sc1 O3 86.6(4) -3_657 -302_457 n
Sc1 O1 C1 147.6(4) 1_555 1_555 n
Sc1 O2 C4 135.1(4) 1_555 1_555 n
Sc1 O3 C4 165.3(5) -3_757 1_555 n
O1 C1 O1 123.0(4) 1_555 -3_455 n
O1 C1 C2 118.48(22) 1_555 1_555 n
O1 C1 C2 118.48(22) -3_545 1_555 n
C1 C2 C3 119.53(10) 1_555 1_555 n
C1 C2 C3 119.53(10) 1_555 -3_445 n
C3 C2 C3 120.94(20) 1_555 -3_445 n
C2 C3 C3 119.53(10) 1_555 -2_455 n
C2 C3 N3 125.1(4) 1_555 1_555 n
C3 C3 N3 115.4(4) -2_455 1_555 n
O2 C4 O3 122.1(4) 1_555 1_555 n
O2 C4 C5 120.2(4) 1_555 1_555 n
O3 C4 C5 116.5(4) 1_555 1_555 n
C4 C5 C6 125.29(34) 1_555 1_555 n
C4 C5 C7 112.64(33) 1_555 1_555 n
C6 C5 C7 119.05(28) 1_555 1_555 n
C5 C6 N6 118.6(4) 1_555 1_555 n
C5 C6 C7 118.43(25) 1_555 -101_444 n
N6 C6 C7 118.5(4) 1_555 -101_444 n
C5 C7 C6 118.93(25) 1_555 -101_544 n

loop_
_geom_bond_atom_site_label_1
_geom_bond_atom_site_label_2
_geom_bond_distance
_geom_bond_site_symmetry_2
_geom_bond_publ_flag
Sc1 O1 2.1070(32) 1_555 n
Sc1 O1 2.1070(32) 204_555 n
Sc1 O2 2.110(4) 1_555 n
Sc1 O2 2.110(4) 204_555 n
Sc1 O3 2.114(4) -3_555 n
Sc1 O3 2.114(4) -302_345 n
O1 Sc1 2.1070(32) 1_555 n
O1 C1 1.2527(24) 1_555 n
O2 Sc1 2.110(4) 1_555 n
O2 C4 1.2502(31) 1_555 n
O3 Sc1 2.114(4) -3_555 n
O3 C4 1.2530(32) 1_555 n
C1 O1 1.2527(24) 1_555 n
C1 O1 1.2527(24) -3_455 n
C1 C2 1.4466(25) 1_555 n
C2 C1 1.4466(25) 1_555 n
C2 C3 1.3940(15) 1_555 n
C2 C3 1.3940(15) -3_455 n
C3 C2 1.3940(15) 1_555 n
C3 C3 1.3937(23) -2_555 n
C3 N3 1.4559(32) 1_555 n
N3 C3 1.4559(32) 1_555 n
C4 O2 1.2502(31) 1_555 n
C4 O3 1.2530(32) 1_555 n
C4 C5 1.4474(31) 1_555 n
C5 C4 1.4474(31) 1_555 n
C5 C6 1.3915(30) 1_555 n
C5 C7 1.3930(29) 1_555 n
C6 C5 1.3915(30) 1_555 n
C6 N6 1.4491(32) 1_555 n
C6 C7 1.3930(31) -101_644 n
N6 C6 1.4491(32) 1_555 n
C7 C5 1.3930(29) 1_555 n
C7 C6 1.3930(31) -101_644 n

loop_
_pd_block_diffractogram_id
2011-06-02T16:56|(NH2-BDC)3-RT_H_01|JPSM|i11
